data_4030972
loop_
_publ_author_name
'Ji, Lei'
'Lorbach, Andreas'
'Edkins, Robert M.'
'Marder, Todd B.'

_publ_section_title
;
 Synthesis and photophysics of a 2,7-disubstituted donor-acceptor pyrene
 derivative: an example of the application of sequential ir-catalyzed C-h
 borylation and substitution chemistry.
;
_journal_issue 11
_journal_name_full 'The Journal of organic chemistry'
_journal_page_first 5658
_journal_page_last 5665
_journal_paper_doi 10.1021/acs.joc.5b00618
_journal_volume 80
_journal_year 2015
_chemical_formula_moiety 'C20 H19 N'
_chemical_formula_sum 'C20 H19 N'
_chemical_formula_weight 273.36
_chemical_name_systematic 2-(N,N-Diethylamino)pyrene
_space_group_crystal_system monoclinic
_space_group_IT_number 14
_space_group_name_Hall '-P 2yn'
_space_group_name_H-M_alt 'P 1 21/n 1'
_symmetry_space_group_name_Hall '-P 2yn'
_symmetry_space_group_name_H-M 'P 1 21/n 1'
_atom_sites_solution_hydrogens geom
_atom_sites_solution_primary direct
_audit_creation_date 2015-03-08
_audit_creation_method
;
Olex2 1.2
(compiled 2015.01.26 svn.r3150 for OlexSys, GUI svn.r4998)
;
_cell_angle_alpha 90
_cell_angle_beta 98.459(3)
_cell_angle_gamma 90
_cell_formula_units_Z 4
_cell_length_a 8.1555(9)
_cell_length_b 14.7517(16)
_cell_length_c 11.9062(13)
_cell_measurement_reflns_used 7192
_cell_measurement_temperature 100
_cell_measurement_theta_max 26.73
_cell_measurement_theta_min 2.76
_cell_volume 1416.8(3)
_computing_cell_refinement 'SAINT v8.34A (Bruker, 2013)'
_computing_data_reduction 'SAINT v8.34A (Bruker, 2013)'
_computing_molecular_graphics 'Olex2 (Dolomanov et al., 2009)'
_computing_publication_material 'Olex2 (Dolomanov et al., 2009)'
_computing_structure_refinement 'XL (Sheldrick, 2008)'
_computing_structure_solution 'XS (Sheldrick, 2008)'
_diffrn_ambient_temperature 100
_diffrn_measured_fraction_theta_full 0.996
_diffrn_measured_fraction_theta_max 0.996
_diffrn_measurement_device_type 'Bruker APEX-II CCD'
_diffrn_measurement_method '\f and \w scans'
_diffrn_radiation_type MoK\a
_diffrn_radiation_wavelength 0.71073
_diffrn_reflns_av_R_equivalents 0.0199
_diffrn_reflns_av_unetI/netI 0.0149
_diffrn_reflns_laue_measured_fraction_full 0.996
_diffrn_reflns_laue_measured_fraction_max 0.996
_diffrn_reflns_limit_h_max 10
_diffrn_reflns_limit_h_min -10
_diffrn_reflns_limit_k_max 18
_diffrn_reflns_limit_k_min -18
_diffrn_reflns_limit_l_max 15
_diffrn_reflns_limit_l_min -14
_diffrn_reflns_number 14192
_diffrn_reflns_point_group_measured_fraction_full 0.996
_diffrn_reflns_point_group_measured_fraction_max 0.996
_diffrn_reflns_theta_full 26.000
_diffrn_reflns_theta_max 26.754
_diffrn_reflns_theta_min 3.545
_diffrn_standards_number 0
_exptl_absorpt_coefficient_mu 0.074
_exptl_absorpt_correction_T_max 1.0000
_exptl_absorpt_correction_T_min 0.9517
_exptl_absorpt_correction_type multi-scan
_exptl_absorpt_process_details
;
SADABS-2012/1 (Bruker,2012) was used for absorption correction.
wR2(int) was 0.0390 before and 0.0344 after correction.
The Ratio of minimum to maximum transmission is 0.9517.
The \l/2 correction factor is 0.0015.
;
_exptl_crystal_colour yellow
_exptl_crystal_colour_primary yellow
_exptl_crystal_density_diffrn 1.282
_exptl_crystal_description block
_exptl_crystal_F_000 584
_exptl_crystal_size_max 0.504
_exptl_crystal_size_mid 0.46
_exptl_crystal_size_min 0.394
_refine_diff_density_max 0.307
_refine_diff_density_min -0.213
_refine_diff_density_rms 0.042
_refine_ls_extinction_method none
_refine_ls_goodness_of_fit_ref 1.059
_refine_ls_hydrogen_treatment constr
_refine_ls_matrix_type full
_refine_ls_number_parameters 192
_refine_ls_number_reflns 3005
_refine_ls_number_restraints 0
_refine_ls_restrained_S_all 1.059
_refine_ls_R_factor_all 0.0416
_refine_ls_R_factor_gt 0.0368
_refine_ls_shift/su_max 0.000
_refine_ls_shift/su_mean 0.000
_refine_ls_structure_factor_coef Fsqd
_refine_ls_weighting_details 'w=1/[\s^2^(Fo^2^)+(0.0531P)^2^+0.4734P] where P=(Fo^2^+2Fc^2^)/3'
_refine_ls_weighting_scheme calc
_refine_ls_wR_factor_gt 0.1025
_refine_ls_wR_factor_ref 0.1069
_reflns_Friedel_coverage 0.000
_reflns_number_gt 2652
_reflns_number_total 3005
_reflns_threshold_expression 'I > 2\s(I)'
_cod_data_source_file jo5b00618_si_002.cif
_cod_data_source_block Cmpd_1
_cod_depositor_comments 'Adding full bibliography for 4030972--4030974.cif.'
_cod_database_code 4030972
_shelxl_version_number 2013-4
_shelx_space_group_comment
;
The symmetry employed for this shelxl refinement is uniquely defined
by the following loop, which should always be used as a source of
symmetry information in preference to the above space-group names.
They are only intended as comments.
;
_shelx_estimated_absorpt_t_max 0.971
_shelx_estimated_absorpt_t_min 0.964
_olex2_refinement_description
;
1. Fixed Uiso
 At 1.2 times of:
  All C(H) groups, All C(H,H) groups
 At 1.5 times of:
  All C(H,H,H) groups
2.a Secondary CH2 refined with riding coordinates:
 C17(H17A,H17B), C19(H19A,H19B)
2.b Aromatic/amide H refined with riding coordinates:
 C2(H2), C12(H12), C14(H14), C4(H4), C7(H7), C8(H8), C5(H5), C9(H9), C11(H11)
2.c Idealised Me refined as rotating group:
 C18(H18A,H18B,H18C), C20(H20A,H20B,H20C)
;
_olex2_submission_special_instructions 'No special instructions were received'

loop_
_space_group_symop_operation_xyz
'x, y, z'
'-x+1/2, y+1/2, -z+1/2'
'-x, -y, -z'
'x-1/2, -y-1/2, z-1/2'

loop_
_atom_site_label
_atom_site_type_symbol
_atom_site_fract_x
_atom_site_fract_y
_atom_site_fract_z
_atom_site_U_iso_or_equiv
_atom_site_adp_type
_atom_site_occupancy
_atom_site_site_symmetry_order
_atom_site_calc_flag
_atom_site_refinement_flags_posn
C16 C 0.53187(12) 0.68378(6) 0.50061(8) 0.0132(2) Uani 1 1 d .
C15 C 0.45805(12) 0.61229(6) 0.43057(8) 0.0127(2) Uani 1 1 d .
C2 C 0.47126(12) 0.50101(7) 0.28086(8) 0.0150(2) Uani 1 1 d .
H2 H 0.5303 0.4748 0.2258 0.018 Uiso 1 1 calc R
C10 C 0.44530(12) 0.72335(7) 0.58347(8) 0.0147(2) Uani 1 1 d .
C13 C 0.29814(12) 0.57946(7) 0.44228(8) 0.0138(2) Uani 1 1 d .
N1 N 0.24544(11) 0.39500(6) 0.22717(7) 0.0165(2) Uani 1 1 d .
C12 C 0.21305(12) 0.62122(7) 0.52653(8) 0.0160(2) Uani 1 1 d .
H12 H 0.1054 0.6005 0.5354 0.019 Uiso 1 1 calc R
C14 C 0.22790(12) 0.50867(7) 0.37351(8) 0.0146(2) Uani 1 1 d .
H14 H 0.1199 0.4881 0.3816 0.017 Uiso 1 1 calc R
C1 C 0.31303(12) 0.46694(7) 0.29238(8) 0.0143(2) Uani 1 1 d .
C3 C 0.54353(12) 0.57195(7) 0.34788(8) 0.0141(2) Uani 1 1 d .
C6 C 0.69312(12) 0.71545(7) 0.48827(8) 0.0153(2) Uani 1 1 d .
C4 C 0.70544(13) 0.60611(7) 0.33649(9) 0.0176(2) Uani 1 1 d .
H4 H 0.7640 0.5804 0.2809 0.021 Uiso 1 1 calc R
C7 C 0.76451(13) 0.78493(7) 0.55908(9) 0.0186(2) Uani 1 1 d .
H7 H 0.8723 0.8063 0.5515 0.022 Uiso 1 1 calc R
C8 C 0.67976(14) 0.82303(7) 0.64016(9) 0.0196(2) Uani 1 1 d .
H8 H 0.7301 0.8698 0.6881 0.024 Uiso 1 1 calc R
C5 C 0.77627(12) 0.67404(7) 0.40310(9) 0.0180(2) Uani 1 1 d .
H5 H 0.8835 0.6948 0.3933 0.022 Uiso 1 1 calc R
C9 C 0.52177(13) 0.79314(7) 0.65169(8) 0.0181(2) Uani 1 1 d .
H9 H 0.4645 0.8205 0.7068 0.022 Uiso 1 1 calc R
C11 C 0.28277(13) 0.68948(7) 0.59356(8) 0.0165(2) Uani 1 1 d .
H11 H 0.2230 0.7154 0.6483 0.020 Uiso 1 1 calc R
C17 C 0.32787(13) 0.35906(7) 0.13597(9) 0.0183(2) Uani 1 1 d .
H17A H 0.2819 0.2983 0.1147 0.022 Uiso 1 1 calc R
H17B H 0.4473 0.3515 0.1648 0.022 Uiso 1 1 calc R
C18 C 0.31003(14) 0.41842(8) 0.02973(9) 0.0225(2) Uani 1 1 d .
H18A H 0.3730 0.3916 -0.0260 0.034 Uiso 1 1 calc GR
H18B H 0.3529 0.4792 0.0500 0.034 Uiso 1 1 calc GR
H18C H 0.1928 0.4225 -0.0030 0.034 Uiso 1 1 calc GR
C19 C 0.07651(13) 0.36518(7) 0.23199(9) 0.0183(2) Uani 1 1 d .
H19A H 0.0586 0.3635 0.3124 0.022 Uiso 1 1 calc R
H19B H 0.0632 0.3026 0.2019 0.022 Uiso 1 1 calc R
C20 C -0.05636(13) 0.42520(8) 0.16555(9) 0.0232(2) Uani 1 1 d .
H20A H -0.0506 0.4200 0.0842 0.035 Uiso 1 1 calc GR
H20B H -0.0378 0.4884 0.1895 0.035 Uiso 1 1 calc GR
H20C H -0.1660 0.4057 0.1804 0.035 Uiso 1 1 calc GR

loop_
_atom_site_aniso_label
_atom_site_aniso_U_11
_atom_site_aniso_U_22
_atom_site_aniso_U_33
_atom_site_aniso_U_23
_atom_site_aniso_U_13
_atom_site_aniso_U_12
C16 0.0146(5) 0.0123(5) 0.0121(4) 0.0030(3) 0.0003(4) 0.0021(4)
C15 0.0135(5) 0.0125(5) 0.0119(4) 0.0025(3) 0.0008(4) 0.0016(4)
C2 0.0163(5) 0.0153(5) 0.0136(4) 0.0001(4) 0.0029(4) 0.0032(4)
C10 0.0182(5) 0.0130(5) 0.0126(4) 0.0023(4) 0.0015(4) 0.0024(4)
C13 0.0152(5) 0.0129(5) 0.0129(4) 0.0031(4) 0.0010(4) 0.0017(4)
N1 0.0170(4) 0.0154(4) 0.0170(4) -0.0027(3) 0.0019(3) -0.0010(3)
C12 0.0140(5) 0.0184(5) 0.0162(5) 0.0027(4) 0.0041(4) 0.0009(4)
C14 0.0130(5) 0.0152(5) 0.0153(5) 0.0029(4) 0.0016(4) -0.0009(4)
C1 0.0165(5) 0.0122(5) 0.0133(5) 0.0020(4) -0.0007(4) 0.0015(4)
C3 0.0146(5) 0.0142(5) 0.0131(4) 0.0023(4) 0.0010(4) 0.0020(4)
C6 0.0163(5) 0.0147(5) 0.0144(5) 0.0026(4) 0.0007(4) -0.0001(4)
C4 0.0162(5) 0.0204(5) 0.0169(5) -0.0007(4) 0.0053(4) 0.0013(4)
C7 0.0182(5) 0.0174(5) 0.0192(5) 0.0022(4) -0.0002(4) -0.0034(4)
C8 0.0256(6) 0.0147(5) 0.0173(5) -0.0019(4) -0.0016(4) -0.0029(4)
C5 0.0135(5) 0.0211(5) 0.0198(5) 0.0023(4) 0.0036(4) -0.0022(4)
C9 0.0242(5) 0.0154(5) 0.0145(5) -0.0001(4) 0.0024(4) 0.0030(4)
C11 0.0189(5) 0.0171(5) 0.0146(5) 0.0009(4) 0.0057(4) 0.0036(4)
C17 0.0208(5) 0.0157(5) 0.0180(5) -0.0038(4) 0.0017(4) 0.0012(4)
C18 0.0246(6) 0.0247(6) 0.0180(5) -0.0010(4) 0.0032(4) 0.0004(4)
C19 0.0186(5) 0.0159(5) 0.0197(5) -0.0026(4) 0.0007(4) -0.0031(4)
C20 0.0191(5) 0.0252(6) 0.0244(5) -0.0026(4) -0.0003(4) 0.0015(4)

loop_
_atom_type_symbol
_atom_type_description
_atom_type_scat_dispersion_real
_atom_type_scat_dispersion_imag
_atom_type_scat_source
C C 0.0033 0.0016 'International Tables Vol C Tables 4.2.6.8 and 6.1.1.4'
H H 0.0000 0.0000 'International Tables Vol C Tables 4.2.6.8 and 6.1.1.4'
N N 0.0061 0.0033 'International Tables Vol C Tables 4.2.6.8 and 6.1.1.4'

loop_
_geom_angle_atom_site_label_1
_geom_angle_atom_site_label_2
_geom_angle_atom_site_label_3
_geom_angle
C15 C16 C6 120.04(9)
C10 C16 C15 120.09(9)
C10 C16 C6 119.87(9)
C13 C15 C16 120.80(9)
C13 C15 C3 118.58(9)
C3 C15 C16 120.62(9)
C1 C2 H2 119.1
C3 C2 H2 119.1
C3 C2 C1 121.88(9)
C16 C10 C11 118.27(9)
C9 C10 C16 118.73(9)
C9 C10 C11 123.00(9)
C15 C13 C12 117.86(9)
C14 C13 C15 120.12(9)
C14 C13 C12 122.02(9)
C1 N1 C17 120.56(8)
C1 N1 C19 120.80(8)
C19 N1 C17 117.52(8)
C13 C12 H12 119.2
C11 C12 C13 121.62(9)
C11 C12 H12 119.2
C13 C14 H14 119.1
C13 C14 C1 121.78(9)
C1 C14 H14 119.1
C2 C1 C14 117.42(9)
N1 C1 C2 120.96(9)
N1 C1 C14 121.62(9)
C15 C3 C4 118.06(9)
C2 C3 C15 120.20(9)
C2 C3 C4 121.74(9)
C16 C6 C5 118.20(9)
C7 C6 C16 119.16(9)
C7 C6 C5 122.64(9)
C3 C4 H4 119.2
C5 C4 C3 121.52(9)
C5 C4 H4 119.2
C6 C7 H7 119.6
C8 C7 C6 120.72(10)
C8 C7 H7 119.6
C7 C8 H8 119.8
C7 C8 C9 120.36(10)
C9 C8 H8 119.8
C6 C5 H5 119.2
C4 C5 C6 121.56(9)
C4 C5 H5 119.2
C10 C9 H9 119.4
C8 C9 C10 121.14(10)
C8 C9 H9 119.4
C10 C11 H11 119.3
C12 C11 C10 121.36(9)
C12 C11 H11 119.3
N1 C17 H17A 108.7
N1 C17 H17B 108.7
N1 C17 C18 114.20(9)
H17A C17 H17B 107.6
C18 C17 H17A 108.7
C18 C17 H17B 108.7
C17 C18 H18A 109.5
C17 C18 H18B 109.5
C17 C18 H18C 109.5
H18A C18 H18B 109.5
H18A C18 H18C 109.5
H18B C18 H18C 109.5
N1 C19 H19A 108.7
N1 C19 H19B 108.7
N1 C19 C20 114.08(9)
H19A C19 H19B 107.6
C20 C19 H19A 108.7
C20 C19 H19B 108.7
C19 C20 H20A 109.5
C19 C20 H20B 109.5
C19 C20 H20C 109.5
H20A C20 H20B 109.5
H20A C20 H20C 109.5
H20B C20 H20C 109.5

loop_
_geom_bond_atom_site_label_1
_geom_bond_atom_site_label_2
_geom_bond_distance
C16 C15 1.4222(13)
C16 C10 1.4203(14)
C16 C6 1.4234(14)
C15 C13 1.4171(14)
C15 C3 1.4181(14)
C2 H2 0.9500
C2 C1 1.4103(14)
C2 C3 1.3932(14)
C10 C9 1.3998(14)
C10 C11 1.4381(14)
C13 C12 1.4395(14)
C13 C14 1.3968(14)
N1 C1 1.3809(13)
N1 C17 1.4584(13)
N1 C19 1.4554(13)
C12 H12 0.9500
C12 C11 1.3567(14)
C14 H14 0.9500
C14 C1 1.4111(14)
C3 C4 1.4382(14)
C6 C7 1.3985(14)
C6 C5 1.4365(14)
C4 H4 0.9500
C4 C5 1.3536(15)
C7 H7 0.9500
C7 C8 1.3862(15)
C8 H8 0.9500
C8 C9 1.3876(15)
C5 H5 0.9500
C9 H9 0.9500
C11 H11 0.9500
C17 H17A 0.9900
C17 H17B 0.9900
C17 C18 1.5276(15)
C18 H18A 0.9800
C18 H18B 0.9800
C18 H18C 0.9800
C19 H19A 0.9900
C19 H19B 0.9900
C19 C20 1.5271(15)
C20 H20A 0.9800
C20 H20B 0.9800
C20 H20C 0.9800

loop_
_geom_torsion_atom_site_label_1
_geom_torsion_atom_site_label_2
_geom_torsion_atom_site_label_3
_geom_torsion_atom_site_label_4
_geom_torsion
C16 C15 C13 C12 0.43(14)
C16 C15 C13 C14 -179.45(8)
C16 C15 C3 C2 179.01(8)
C16 C15 C3 C4 -0.62(14)
C16 C10 C9 C8 -0.66(15)
C16 C10 C11 C12 0.33(14)
C16 C6 C7 C8 -0.24(15)
C16 C6 C5 C4 -0.62(15)
C15 C16 C10 C9 179.53(9)
C15 C16 C10 C11 -0.29(14)
C15 C16 C6 C7 -179.09(9)
C15 C16 C6 C5 0.71(14)
C15 C13 C12 C11 -0.39(14)
C15 C13 C14 C1 0.98(14)
C15 C3 C4 C5 0.73(15)
C2 C3 C4 C5 -178.89(9)
C10 C16 C15 C13 -0.09(14)
C10 C16 C15 C3 -179.71(8)
C10 C16 C6 C7 0.53(14)
C10 C16 C6 C5 -179.67(8)
C13 C15 C3 C2 -0.62(14)
C13 C15 C3 C4 179.75(8)
C13 C12 C11 C10 0.01(15)
C13 C14 C1 C2 -1.63(14)
C13 C14 C1 N1 177.83(9)
C12 C13 C14 C1 -178.90(9)
C14 C13 C12 C11 179.48(9)
C1 C2 C3 C15 -0.07(15)
C1 C2 C3 C4 179.54(9)
C1 N1 C17 C18 -75.11(12)
C1 N1 C19 C20 77.55(12)
C3 C15 C13 C12 -179.94(8)
C3 C15 C13 C14 0.18(14)
C3 C2 C1 N1 -178.28(9)
C3 C2 C1 C14 1.18(14)
C3 C4 C5 C6 -0.12(16)
C6 C16 C15 C13 179.52(8)
C6 C16 C15 C3 -0.10(14)
C6 C16 C10 C9 -0.09(14)
C6 C16 C10 C11 -179.91(8)
C6 C7 C8 C9 -0.50(16)
C7 C6 C5 C4 179.18(10)
C7 C8 C9 C10 0.97(16)
C5 C6 C7 C8 179.97(9)
C9 C10 C11 C12 -179.48(9)
C11 C10 C9 C8 179.15(9)
C17 N1 C1 C2 -6.90(14)
C17 N1 C1 C14 173.66(9)
C17 N1 C19 C20 -90.44(11)
C19 N1 C1 C2 -174.52(9)
C19 N1 C1 C14 6.04(14)
C19 N1 C17 C18 92.91(11)
